data_1544305
loop_
_publ_author_name
'Bajpai, Alankriti'
'Scott, Hayley S.'
'Pham, Tony'
'Chen, Kai-Jie'
'Space, Brian'
'Lusi, Matteo'
'Perry, Miranda L.'
'Zaworotko, Michael J.'

_publ_section_title
;
 Towards an understanding of the propensity for crystalline hydrate
 formation by molecular compounds
;
_journal_issue 6
_journal_name_full IUCrJ
_journal_page_first
;
;
_journal_paper_doi 10.1107/S2052252516015633
_journal_volume 3
_journal_year 2016
_chemical_formula_sum 'C20 H20 N2 O0'
_chemical_formula_weight 288.38
_chemical_name_systematic
;
 ?
;
_space_group_crystal_system orthorhombic
_space_group_IT_number 33
_space_group_name_Hall 'P 2c -2n'
_space_group_name_H-M_alt 'P n a 21'
_symmetry_space_group_name_Hall 'P 2c -2n'
_symmetry_space_group_name_H-M 'P n a 21'
_atom_sites_solution_hydrogens geom
_audit_creation_method SHELXL-2014
_cell_angle_alpha 90
_cell_angle_beta 90
_cell_angle_gamma 90
_cell_formula_units_Z 4
_cell_length_a 21.105(4)
_cell_length_b 6.5848(11)
_cell_length_c 11.241(2)
_cell_measurement_reflns_used 6690
_cell_measurement_temperature 100(2)
_cell_measurement_theta_max 26.86
_cell_measurement_theta_min 3.24
_cell_volume 1562.2(5)
_computing_cell_refinement 'Bruker SAINT'
_computing_data_collection 'Bruker APEX2'
_computing_data_reduction 'Bruker SAINT'
_computing_structure_refinement 'SHELXL-2014 (Sheldrick, 2014)'
_computing_structure_solution 'SHELXS-97 (Sheldrick 2008)'
_diffrn_ambient_temperature 100(2)
_diffrn_measured_fraction_theta_full 0.999
_diffrn_measured_fraction_theta_max 0.998
_diffrn_measurement_device_type 'Bruker APEX-II CCD'
_diffrn_measurement_method '\f and \w scans'
_diffrn_radiation_type MoK\a
_diffrn_radiation_wavelength 0.71073
_diffrn_reflns_av_R_equivalents 0.1743
_diffrn_reflns_av_unetI/netI 0.1086
_diffrn_reflns_Laue_measured_fraction_full 0.999
_diffrn_reflns_Laue_measured_fraction_max 0.998
_diffrn_reflns_limit_h_max 27
_diffrn_reflns_limit_h_min -27
_diffrn_reflns_limit_k_max 8
_diffrn_reflns_limit_k_min -8
_diffrn_reflns_limit_l_max 14
_diffrn_reflns_limit_l_min -14
_diffrn_reflns_number 37588
_diffrn_reflns_point_group_measured_fraction_full 0.999
_diffrn_reflns_point_group_measured_fraction_max 0.997
_diffrn_reflns_theta_full 25.242
_diffrn_reflns_theta_max 27.591
_diffrn_reflns_theta_min 3.241
_exptl_absorpt_coefficient_mu 0.072
_exptl_absorpt_correction_T_max 0.7456
_exptl_absorpt_correction_T_min 0.5202
_exptl_absorpt_correction_type multi-scan
_exptl_absorpt_process_details SADABS
_exptl_crystal_colour Colourless
_exptl_crystal_density_diffrn 1.226
_exptl_crystal_description Plate
_exptl_crystal_F_000 616
_exptl_crystal_size_max 0.2
_exptl_crystal_size_mid 0.1
_exptl_crystal_size_min 0.1
_refine_diff_density_max 0.456
_refine_diff_density_min -0.280
_refine_diff_density_rms 0.067
_refine_ls_abs_structure_details
;
 Flack x determined using 872 quotients [(I+)-(I-)]/[(I+)+(I-)]
 (Parsons, Flack and Wagner, Acta Cryst. B69 (2013) 249-259).
;
_refine_ls_abs_structure_Flack -1.7(10)
_refine_ls_extinction_coef 0.005(2)
_refine_ls_extinction_expression Fc^*^=kFc[1+0.001xFc^2^\l^3^/sin(2\q)]^-1/4^
_refine_ls_extinction_method SHELXL
_refine_ls_goodness_of_fit_ref 1.065
_refine_ls_hydrogen_treatment constr
_refine_ls_matrix_type full
_refine_ls_number_parameters 204
_refine_ls_number_reflns 3625
_refine_ls_number_restraints 1
_refine_ls_restrained_S_all 1.065
_refine_ls_R_factor_all 0.1286
_refine_ls_R_factor_gt 0.0745
_refine_ls_shift/su_max 0.000
_refine_ls_shift/su_mean 0.000
_refine_ls_structure_factor_coef Fsqd
_refine_ls_weighting_details 'w=1/[\s^2^(Fo^2^)+(0.0564P)^2^+0.7597P] where P=(Fo^2^+2Fc^2^)/3'
_refine_ls_weighting_scheme calc
_refine_ls_wR_factor_gt 0.1295
_refine_ls_wR_factor_ref 0.1467
_reflns_Friedel_coverage 0.901
_reflns_Friedel_fraction_full 0.999
_reflns_Friedel_fraction_max 0.995
_reflns_number_gt 2466
_reflns_number_total 3625
_reflns_threshold_expression 'I > 2\s(I)'
_cod_data_source_file lc5070.cif
_cod_data_source_block 9
_cod_database_code 1544305
_shelx_space_group_comment
;
The symmetry employed for this shelxl refinement is uniquely defined
by the following loop, which should always be used as a source of
symmetry information in preference to the above space-group names.
They are only intended as comments.
;
_shelxl_version_number 2014-3

loop_
_space_group_symop_operation_xyz
'x, y, z'
'-x, -y, z+1/2'
'-x+1/2, y+1/2, z+1/2'
'x+1/2, -y+1/2, z'

loop_
_atom_site_label
_atom_site_type_symbol
_atom_site_fract_x
_atom_site_fract_y
_atom_site_fract_z
_atom_site_U_iso_or_equiv
_atom_site_adp_type
_atom_site_occupancy
_atom_site_site_symmetry_order
_atom_site_calc_flag
_atom_site_refinement_flags_posn
_atom_site_refinement_flags_adp
N1 N 0.37251(18) 0.6380(6) 0.3501(4) 0.0181(10) Uani 1 1 d . .
C2 C 0.4215(3) 0.6938(8) 0.2839(5) 0.0206(13) Uani 1 1 d . .
H2 H 0.4133 0.7524 0.2083 0.025 Uiso 1 1 calc R U
C3 C 0.4842(2) 0.6713(7) 0.3191(4) 0.0152(11) Uani 1 1 d . .
H3 H 0.5176 0.7194 0.2700 0.018 Uiso 1 1 calc R U
C4 C 0.4973(2) 0.5772(6) 0.4270(4) 0.0122(10) Uani 1 1 d . .
C5 C 0.4462(2) 0.5176(7) 0.4953(4) 0.0156(11) Uani 1 1 d . .
H5 H 0.4527 0.4534 0.5700 0.019 Uiso 1 1 calc R U
C6 C 0.3856(2) 0.5521(8) 0.4538(5) 0.0198(11) Uani 1 1 d . .
H6 H 0.3511 0.5118 0.5027 0.024 Uiso 1 1 calc R U
C7 C 0.5639(2) 0.5385(7) 0.4679(4) 0.0128(10) Uani 1 1 d . .
C8 C 0.5927(2) 0.6721(7) 0.5485(4) 0.0128(11) Uani 1 1 d . .
C9 C 0.6553(2) 0.6331(6) 0.5842(4) 0.0128(11) Uani 1 1 d . .
C10 C 0.6867(2) 0.4629(7) 0.5415(4) 0.0138(10) Uani 1 1 d . .
C11 C 0.6577(2) 0.3304(7) 0.4611(4) 0.0123(10) Uani 1 1 d . .
C12 C 0.5958(2) 0.3695(7) 0.4236(4) 0.0126(11) Uani 1 1 d . .
C13 C 0.7530(2) 0.4166(7) 0.5841(4) 0.0131(10) Uani 1 1 d . .
C14 C 0.8058(2) 0.4905(7) 0.5245(5) 0.0204(12) Uani 1 1 d . .
H14 H 0.8010 0.5735 0.4560 0.025 Uiso 1 1 calc R U
C15 C 0.8649(2) 0.4419(8) 0.5660(5) 0.0213(12) Uani 1 1 d . .
H15 H 0.9004 0.4948 0.5242 0.026 Uiso 1 1 calc R U
N16 N 0.87613(19) 0.3256(6) 0.6608(4) 0.0203(10) Uani 1 1 d . .
C17 C 0.8249(3) 0.2544(7) 0.7166(5) 0.0145(13) Uani 1 1 d . .
H17 H 0.8313 0.1698 0.7840 0.017 Uiso 1 1 calc R U
C18 C 0.7628(2) 0.2953(7) 0.6828(5) 0.0147(11) Uani 1 1 d . .
H18 H 0.7281 0.2415 0.7264 0.018 Uiso 1 1 calc R U
C19 C 0.5586(2) 0.8533(7) 0.5948(4) 0.0186(12) Uani 1 1 d . .
H19A H 0.5136 0.8443 0.5734 0.028 Uiso 1 1 calc R U
H19B H 0.5769 0.9765 0.5599 0.028 Uiso 1 1 calc R U
H19C H 0.5627 0.8586 0.6816 0.028 Uiso 1 1 calc R U
C20 C 0.6871(3) 0.7731(7) 0.6719(6) 0.0202(14) Uani 1 1 d . .
H20A H 0.6780 0.7273 0.7531 0.030 Uiso 1 1 calc R U
H20B H 0.6710 0.9115 0.6611 0.030 Uiso 1 1 calc R U
H20C H 0.7330 0.7714 0.6586 0.030 Uiso 1 1 calc R U
C21 C 0.6927(2) 0.1490(7) 0.4108(4) 0.0153(11) Uani 1 1 d . .
H21A H 0.6698 0.0242 0.4311 0.023 Uiso 1 1 calc R U
H21B H 0.7355 0.1437 0.4445 0.023 Uiso 1 1 calc R U
H21C H 0.6955 0.1617 0.3241 0.023 Uiso 1 1 calc R U
C22 C 0.5646(3) 0.2299(7) 0.3354(6) 0.0173(14) Uani 1 1 d . .
H22A H 0.5827 0.2528 0.2563 0.026 Uiso 1 1 calc R U
H22B H 0.5190 0.2573 0.3333 0.026 Uiso 1 1 calc R U
H22C H 0.5718 0.0886 0.3591 0.026 Uiso 1 1 calc R U

loop_
_atom_site_aniso_label
_atom_site_aniso_U_11
_atom_site_aniso_U_22
_atom_site_aniso_U_33
_atom_site_aniso_U_23
_atom_site_aniso_U_13
_atom_site_aniso_U_12
N1 0.012(2) 0.022(2) 0.020(3) 0.0003(19) -0.0024(19) 0.0003(17)
C2 0.026(4) 0.021(3) 0.014(3) -0.001(2) -0.004(3) -0.005(3)
C3 0.015(3) 0.016(2) 0.015(3) -0.007(2) 0.002(2) -0.007(2)
C4 0.013(2) 0.013(2) 0.011(3) -0.004(2) -0.003(2) 0.000(2)
C5 0.014(3) 0.025(3) 0.009(2) 0.007(2) 0.000(2) 0.001(2)
C6 0.016(3) 0.024(3) 0.020(3) 0.004(2) 0.005(2) -0.002(2)
C7 0.009(2) 0.017(2) 0.012(2) 0.006(2) 0.003(2) -0.002(2)
C8 0.013(3) 0.012(2) 0.014(3) 0.003(2) -0.001(2) -0.002(2)
C9 0.014(3) 0.012(2) 0.012(3) -0.001(2) -0.001(2) -0.0037(19)
C10 0.012(3) 0.018(2) 0.011(2) 0.002(2) 0.000(2) -0.005(2)
C11 0.010(3) 0.016(3) 0.010(3) -0.001(2) 0.004(2) 0.000(2)
C12 0.015(3) 0.014(2) 0.009(2) 0.0005(19) 0.001(2) -0.0033(18)
C13 0.009(2) 0.014(2) 0.017(3) -0.003(2) 0.002(2) -0.001(2)
C14 0.018(3) 0.019(3) 0.025(3) 0.003(2) -0.001(2) -0.003(2)
C15 0.010(3) 0.025(3) 0.029(3) -0.005(2) -0.002(2) -0.003(2)
N16 0.015(2) 0.026(2) 0.020(3) -0.008(2) -0.0052(19) 0.0050(19)
C17 0.011(3) 0.018(2) 0.014(3) -0.0029(19) -0.002(2) 0.004(2)
C18 0.012(3) 0.019(2) 0.013(3) 0.000(2) -0.002(2) 0.004(2)
C19 0.015(3) 0.019(3) 0.022(3) -0.002(2) -0.007(2) 0.000(2)
C20 0.018(4) 0.019(3) 0.024(4) -0.004(2) -0.002(3) -0.003(2)
C21 0.007(3) 0.019(2) 0.020(3) -0.006(2) 0.000(2) 0.0010(19)
C22 0.011(3) 0.027(3) 0.014(3) -0.006(2) -0.008(3) 0.002(2)

loop_
_atom_type_symbol
_atom_type_description
_atom_type_scat_dispersion_real
_atom_type_scat_dispersion_imag
_atom_type_scat_source
C C 0.0033 0.0016 'International Tables Vol C Tables 4.2.6.8 and 6.1.1.4'
H H 0.0000 0.0000 'International Tables Vol C Tables 4.2.6.8 and 6.1.1.4'
N N 0.0061 0.0033 'International Tables Vol C Tables 4.2.6.8 and 6.1.1.4'
O O 0.0106 0.0060 'International Tables Vol C Tables 4.2.6.8 and 6.1.1.4'

loop_
_geom_angle_atom_site_label_1
_geom_angle_atom_site_label_2
_geom_angle_atom_site_label_3
_geom_angle
C6 N1 C2 116.7(4)
N1 C2 C3 123.7(5)
N1 C2 H2 118.2
C3 C2 H2 118.2
C2 C3 C4 119.1(5)
C2 C3 H3 120.5
C4 C3 H3 120.5
C5 C4 C3 117.1(4)
C5 C4 C7 120.9(4)
C3 C4 C7 122.0(4)
C4 C5 C6 119.3(4)
C4 C5 H5 120.3
C6 C5 H5 120.3
N1 C6 C5 124.1(5)
N1 C6 H6 118.0
C5 C6 H6 118.0
C12 C7 C8 121.5(4)
C12 C7 C4 118.7(4)
C8 C7 C4 119.8(4)
C7 C8 C9 118.6(4)
C7 C8 C19 121.3(4)
C9 C8 C19 120.1(4)
C10 C9 C8 119.9(4)
C10 C9 C20 120.5(4)
C8 C9 C20 119.6(4)
C9 C10 C11 121.2(4)
C9 C10 C13 119.7(4)
C11 C10 C13 119.1(4)
C12 C11 C10 119.3(4)
C12 C11 C21 119.3(4)
C10 C11 C21 121.3(4)
C7 C12 C11 119.5(4)
C7 C12 C22 120.8(4)
C11 C12 C22 119.7(4)
C18 C13 C14 118.0(4)
C18 C13 C10 120.6(4)
C14 C13 C10 121.4(4)
C15 C14 C13 119.1(5)
C15 C14 H14 120.5
C13 C14 H14 120.5
N16 C15 C14 124.6(5)
N16 C15 H15 117.7
C14 C15 H15 117.7
C15 N16 C17 115.7(4)
N16 C17 C18 124.6(5)
N16 C17 H17 117.7
C18 C17 H17 117.7
C13 C18 C17 118.1(5)
C13 C18 H18 120.9
C17 C18 H18 120.9
C8 C19 H19A 109.5
C8 C19 H19B 109.5
H19A C19 H19B 109.5
C8 C19 H19C 109.5
H19A C19 H19C 109.5
H19B C19 H19C 109.5
C9 C20 H20A 109.5
C9 C20 H20B 109.5
H20A C20 H20B 109.5
C9 C20 H20C 109.5
H20A C20 H20C 109.5
H20B C20 H20C 109.5
C11 C21 H21A 109.5
C11 C21 H21B 109.5
H21A C21 H21B 109.5
C11 C21 H21C 109.5
H21A C21 H21C 109.5
H21B C21 H21C 109.5
C12 C22 H22A 109.5
C12 C22 H22B 109.5
H22A C22 H22B 109.5
C12 C22 H22C 109.5
H22A C22 H22C 109.5
H22B C22 H22C 109.5

loop_
_geom_bond_atom_site_label_1
_geom_bond_atom_site_label_2
_geom_bond_distance
N1 C6 1.325(6)
N1 C2 1.326(7)
C2 C3 1.388(7)
C2 H2 0.9500
C3 C4 1.390(7)
C3 H3 0.9500
C4 C5 1.380(6)
C4 C7 1.499(6)
C5 C6 1.381(7)
C5 H5 0.9500
C6 H6 0.9500
C7 C12 1.393(6)
C7 C8 1.402(7)
C8 C9 1.405(7)
C8 C19 1.488(7)
C9 C10 1.388(6)
C9 C20 1.507(7)
C10 C11 1.398(7)
C10 C13 1.510(6)
C11 C12 1.396(7)
C11 C21 1.515(6)
C12 C22 1.504(7)
C13 C18 1.382(7)
C13 C14 1.389(7)
C14 C15 1.369(7)
C14 H14 0.9500
C15 N16 1.334(7)
C15 H15 0.9500
N16 C17 1.335(7)
C17 C18 1.391(7)
C17 H17 0.9500
C18 H18 0.9500
C19 H19A 0.9800
C19 H19B 0.9800
C19 H19C 0.9800
C20 H20A 0.9800
C20 H20B 0.9800
C20 H20C 0.9800
C21 H21A 0.9800
C21 H21B 0.9800
C21 H21C 0.9800
C22 H22A 0.9800
C22 H22B 0.9800
C22 H22C 0.9800
